data_2013969
loop_
_publ_author_name
'Dale, Sophie H.'
'Elsegood, Mark R.J.'

_publ_section_title
;
 Hydrogen-bonding adducts of benzenepolycarboxylic acids with
 <i>N</i>,<i>N</i>-dimethylformamide: benzene-1,4-dicarboxylic acid
 <i>N</i>,<i>N</i>-dimethylformamide disolvate,
 benzene-1,2,4,5-tetracarboxylic acid
 <i>N</i>,<i>N</i>-dimethylformamide tetrasolvate and
 benzene-1,2,3-tricarboxylic acid <i>N</i>,<i>N</i>-dimethylformamide
 disolvate monohydrate
;
_journal_issue 6
_journal_name_full 'Acta Crystallographica Section C'
_journal_page_first o444
_journal_page_last o448
_journal_paper_doi 10.1107/S010827010400976X
_journal_volume 60
_journal_year 2004
_chemical_formula_iupac 'C9 H6 O6, 2C3 H7 N O, H2 O'
_chemical_formula_moiety 'C9 H6 O6, 2C3 H7 N O, H2 O'
_chemical_formula_sum 'C15 H22 N2 O9'
_chemical_formula_weight 374.35
_chemical_name_systematic
;
benzene-1,2,3-tricarboxylic acid N,N-dimethylformamide disolvate monohydrate
;
_space_group_IT_number 19
_symmetry_cell_setting orthorhombic
_symmetry_space_group_name_Hall 'P 2ac 2ab'
_symmetry_space_group_name_H-M 'P 21 21 21'
_atom_sites_solution_hydrogens 'Geom except OH coords freely refined'
_atom_sites_solution_primary direct
_atom_sites_solution_secondary direct
_audit_creation_method SHELXL-97
_cell_angle_alpha 90.00
_cell_angle_beta 90.00
_cell_angle_gamma 90.00
_cell_formula_units_Z 4
_cell_length_a 13.8441(15)
_cell_length_b 19.745(2)
_cell_length_c 6.6606(7)
_cell_measurement_reflns_used 8092
_cell_measurement_temperature 150(2)
_cell_measurement_theta_max 28.31
_cell_measurement_theta_min 2.53
_cell_volume 1820.7(3)
_computing_cell_refinement 'SAINT (Bruker, 2001)'
_computing_data_collection 'SMART (Bruker, 2001)'
_computing_data_reduction SAINT
_computing_molecular_graphics SHELXTL
_computing_publication_material 'SHELXTL and local programs'
_computing_structure_refinement SHELXTL
_computing_structure_solution 'SHELXTL (Sheldrick, 2000)'
_diffrn_ambient_temperature 150(2)
_diffrn_measured_fraction_theta_full 1.000
_diffrn_measured_fraction_theta_max 0.939
_diffrn_measurement_device_type 'Bruker SMART 1000 CCD diffractometer'
_diffrn_measurement_method '\w scans'
_diffrn_radiation_monochromator graphite
_diffrn_radiation_source 'sealed tube'
_diffrn_radiation_type MoK\a
_diffrn_radiation_wavelength 0.71073
_diffrn_reflns_av_R_equivalents 0.0216
_diffrn_reflns_av_sigmaI/netI 0.0149
_diffrn_reflns_limit_h_max 18
_diffrn_reflns_limit_h_min -18
_diffrn_reflns_limit_k_max 26
_diffrn_reflns_limit_k_min -26
_diffrn_reflns_limit_l_max 8
_diffrn_reflns_limit_l_min -9
_diffrn_reflns_number 16155
_diffrn_reflns_theta_full 26.00
_diffrn_reflns_theta_max 28.99
_diffrn_reflns_theta_min 1.80
_diffrn_standards_decay_% 0
_diffrn_standards_number 0
_exptl_absorpt_coefficient_mu 0.114
_exptl_absorpt_correction_T_max 0.990
_exptl_absorpt_correction_T_min 0.929
_exptl_absorpt_correction_type multi-scan
_exptl_absorpt_process_details '(SADABS; Sheldrick, 2001)'
_exptl_crystal_colour Colourless
_exptl_crystal_density_diffrn 1.366
_exptl_crystal_density_method 'not measured'
_exptl_crystal_description Block
_exptl_crystal_F_000 792
_exptl_crystal_size_max 0.57
_exptl_crystal_size_mid 0.16
_exptl_crystal_size_min 0.12
_refine_diff_density_max 0.657
_refine_diff_density_min -0.218
_refine_ls_extinction_method none
_refine_ls_goodness_of_fit_ref 1.105
_refine_ls_hydrogen_treatment mixed
_refine_ls_matrix_type full
_refine_ls_number_parameters 254
_refine_ls_number_reflns 2593
_refine_ls_number_restraints 0
_refine_ls_restrained_S_all 1.105
_refine_ls_R_factor_all 0.0570
_refine_ls_R_factor_gt 0.0494
_refine_ls_shift/su_max 0.000
_refine_ls_shift/su_mean 0.000
_refine_ls_structure_factor_coef Fsqd
_refine_ls_weighting_details 'calc w=1/[\s^2^(Fo^2^)+(0.0823P)^2^+0.6452P] where P=(Fo^2^+2Fc^2^)/3'
_refine_ls_weighting_scheme calc
_refine_ls_wR_factor_gt 0.1299
_refine_ls_wR_factor_ref 0.1381
_reflns_number_gt 2297
_reflns_number_total 2593
_reflns_threshold_expression I>2\s(I)
_cod_data_source_file fg1747.cif
_cod_data_source_block III
_cod_depositor_comments
;
The following automatic conversions were performed:
'_geom_bond_publ_flag' value 'Y' changed to 'y' according to
'/home/saulius/struct/CIF-dictionaries/cif_core.dic' dictionary named
'cif_core.dic' version 2.4.1 from 2010-06-29 (15 times).

Automatic conversion script
Id: cif_fix_enum 1527 2010-12-29 10:47:43Z saulius 

The following automatic conversions were performed:

'_geom_bond_publ_flag' value 'Y' changed to 'y' according to
/home/saulius/struct/CIF-dictionaries/cif_core.dic dictionary named
'cif_core.dic' version 2.4.1 from 2010-06-29 (15 times).

Automatic conversion script
Id: cif_fix_values 1715 2011-07-08 13:25:40Z adriana 
;
_cod_database_code 2013969
_cod_database_fobs_code 2013969

loop_
_symmetry_equiv_pos_as_xyz
'x, y, z'
'-x+1/2, -y, z+1/2'
'-x, y+1/2, -z+1/2'
'x+1/2, -y+1/2, -z'

loop_
_atom_site_label
_atom_site_fract_x
_atom_site_fract_y
_atom_site_fract_z
_atom_site_U_iso_or_equiv
_atom_site_adp_type
_atom_site_calc_flag
_atom_site_refinement_flags
_atom_site_occupancy
_atom_site_disorder_assembly
_atom_site_disorder_group
_atom_site_type_symbol
C1 0.70722(16) 0.22164(11) 0.4858(4) 0.0215(5) Uani d . 1 . . C
C2 0.76594(14) 0.16416(10) 0.5032(4) 0.0174(4) Uani d . 1 . . C
C3 0.72210(16) 0.09996(11) 0.5152(4) 0.0204(4) Uani d . 1 . . C
C4 0.62119(17) 0.09517(12) 0.5166(4) 0.0246(5) Uani d . 1 . . C
H4A 0.5917 0.0519 0.5265 0.030 Uiso calc R 1 . . H
C5 0.56364(16) 0.15232(12) 0.5038(4) 0.0262(5) Uani d . 1 . . C
H5A 0.4953 0.1483 0.5077 0.031 Uiso calc R 1 . . H
C6 0.60639(16) 0.21563(12) 0.4852(4) 0.0243(5) Uani d . 1 . . C
H6 0.5672 0.2549 0.4721 0.029 Uiso calc R 1 . . H
C7 0.75213(17) 0.29089(11) 0.4701(4) 0.0237(5) Uani d . 1 . . C
O1 0.69869(14) 0.33449(9) 0.3663(4) 0.0355(5) Uani d . 1 . . O
H1 0.728(3) 0.378(2) 0.359(7) 0.053 Uiso d . 1 . . H
O2 0.82946(13) 0.30466(9) 0.5413(3) 0.0334(5) Uani d . 1 . . O
C8 0.87487(15) 0.17298(10) 0.4967(4) 0.0197(4) Uani d . 1 . . C
O3 0.91671(12) 0.18029(9) 0.3363(3) 0.0246(4) Uani d . 1 . . O
O4 0.92184(12) 0.17362(9) 0.6663(3) 0.0238(4) Uani d . 1 . . O
H4 0.888(3) 0.1673(17) 0.774(6) 0.036 Uiso d . 1 . . H
C9 0.77795(18) 0.03485(11) 0.5189(4) 0.0239(5) Uani d . 1 . . C
O5 0.87118(12) 0.04261(8) 0.5093(4) 0.0347(5) Uani d . 1 . . O
H5 0.900(3) -0.003(2) 0.505(7) 0.052 Uiso d . 1 . . H
O6 0.73742(15) -0.01970(8) 0.5300(4) 0.0363(5) Uani d . 1 . . O
C10 0.93429(19) -0.11833(12) 0.5068(4) 0.0286(5) Uani d . 1 . . C
H10 0.8658 -0.1204 0.5147 0.034 Uiso calc R 1 . . H
O7 0.97352(14) -0.06117(9) 0.5093(4) 0.0354(5) Uani d . 1 . . O
N1 0.98230(15) -0.17588(10) 0.4940(3) 0.0258(4) Uani d . 1 . . N
C11 1.08763(19) -0.17693(13) 0.4816(5) 0.0341(6) Uani d . 1 . . C
H11A 1.1118 -0.1305 0.4680 0.051 Uiso calc R 1 . . H
H11B 1.1075 -0.2036 0.3646 0.051 Uiso calc R 1 . . H
H11C 1.1142 -0.1974 0.6038 0.051 Uiso calc R 1 . . H
C12 0.9320(2) -0.24081(12) 0.4907(5) 0.0319(5) Uani d . 1 . . C
H12A 0.8621 -0.2330 0.4894 0.048 Uiso calc R 1 . . H
H12B 0.9495 -0.2670 0.6104 0.048 Uiso calc R 1 . . H
H12C 0.9507 -0.2661 0.3701 0.048 Uiso calc R 1 . . H
C13 0.83670(19) 0.47076(13) 0.4570(5) 0.0332(6) Uani d . 1 . . C
H13 0.8410 0.4455 0.5780 0.040 Uiso calc R 1 . . H
O8 0.78043(15) 0.44991(10) 0.3228(4) 0.0391(5) Uani d . 1 . . O
N2 0.89063(18) 0.52613(12) 0.4398(4) 0.0348(6) Uani d . 1 . . N
C14 0.8855(3) 0.56746(18) 0.2587(7) 0.0565(10) Uani d . 1 . . C
H14A 0.8639 0.5394 0.1458 0.085 Uiso calc R 1 . . H
H14B 0.9495 0.5862 0.2290 0.085 Uiso calc R 1 . . H
H14C 0.8396 0.6046 0.2795 0.085 Uiso calc R 1 . . H
C15 0.9484(2) 0.55029(17) 0.6057(6) 0.0428(8) Uani d . 1 . . C
H15A 0.9494 0.5160 0.7121 0.064 Uiso calc R 1 . . H
H15B 0.9204 0.5923 0.6580 0.064 Uiso calc R 1 . . H
H15C 1.0145 0.5589 0.5595 0.064 Uiso calc R 1 . . H
O9 0.82103(14) 0.15198(10) -0.0129(3) 0.0300(4) Uani d . 1 . . O
H9B 0.848(3) 0.160(2) 0.088(7) 0.045 Uiso d . 1 . . H
H9A 0.808(3) 0.110(2) 0.019(6) 0.045 Uiso d . 1 . . H

loop_
_atom_site_aniso_label
_atom_site_aniso_U_11
_atom_site_aniso_U_22
_atom_site_aniso_U_33
_atom_site_aniso_U_12
_atom_site_aniso_U_13
_atom_site_aniso_U_23
C1 0.0205(9) 0.0206(10) 0.0233(11) -0.0003(8) 0.0000(10) -0.0011(10)
C2 0.0173(9) 0.0178(9) 0.0171(10) -0.0021(7) -0.0007(9) -0.0009(9)
C3 0.0221(9) 0.0173(9) 0.0219(11) -0.0023(8) 0.0008(10) -0.0001(9)
C4 0.0231(10) 0.0252(10) 0.0255(12) -0.0082(8) 0.0008(10) -0.0015(11)
C5 0.0177(9) 0.0326(11) 0.0284(12) -0.0032(9) 0.0036(11) -0.0007(12)
C6 0.0190(9) 0.0269(11) 0.0270(12) 0.0032(8) -0.0001(10) -0.0022(11)
C7 0.0235(10) 0.0191(10) 0.0285(12) 0.0008(8) -0.0006(10) -0.0020(10)
O1 0.0325(10) 0.0200(8) 0.0539(13) -0.0006(8) -0.0123(10) 0.0061(9)
O2 0.0266(8) 0.0230(8) 0.0506(13) -0.0042(7) -0.0115(9) 0.0017(9)
C8 0.0176(9) 0.0142(8) 0.0273(11) -0.0010(7) -0.0003(10) 0.0008(10)
O3 0.0217(8) 0.0268(9) 0.0252(9) -0.0029(7) 0.0041(7) 0.0005(7)
O4 0.0198(8) 0.0255(8) 0.0261(9) -0.0038(7) -0.0035(7) 0.0031(7)
C9 0.0275(10) 0.0185(9) 0.0257(12) -0.0014(8) -0.0006(10) -0.0012(10)
O5 0.0250(8) 0.0171(7) 0.0621(14) 0.0021(6) -0.0013(10) -0.0003(10)
O6 0.0391(10) 0.0180(8) 0.0518(13) -0.0065(7) 0.0025(10) 0.0013(9)
C10 0.0308(11) 0.0254(10) 0.0296(13) 0.0082(9) -0.0038(13) -0.0003(11)
O7 0.0358(9) 0.0224(8) 0.0479(12) 0.0067(7) -0.0021(11) -0.0037(9)
N1 0.0322(10) 0.0225(9) 0.0228(10) 0.0062(8) 0.0014(10) -0.0008(10)
C11 0.0326(12) 0.0300(12) 0.0397(15) 0.0094(10) -0.0015(13) -0.0015(13)
C12 0.0385(13) 0.0230(11) 0.0343(14) 0.0031(10) 0.0018(15) 0.0006(11)
C13 0.0294(12) 0.0230(11) 0.0472(17) 0.0008(9) -0.0022(12) 0.0039(12)
O8 0.0406(10) 0.0257(9) 0.0508(13) -0.0079(8) -0.0102(10) 0.0046(10)
N2 0.0299(11) 0.0256(10) 0.0490(16) -0.0032(9) -0.0023(11) -0.0007(11)
C14 0.064(2) 0.0409(17) 0.064(2) -0.0229(17) -0.005(2) 0.0161(18)
C15 0.0322(14) 0.0375(14) 0.059(2) 0.0001(12) -0.0034(14) -0.0132(15)
O9 0.0340(9) 0.0241(8) 0.0320(10) -0.0073(7) -0.0023(10) 0.0013(9)

loop_
_atom_type_symbol
_atom_type_description
_atom_type_scat_dispersion_real
_atom_type_scat_dispersion_imag
_atom_type_scat_source
C C 0.0033 0.0000 'International Tables Vol C Tables 4.2.6.8 and 6.1.1.4'
H H 0.0000 0.0000 'International Tables Vol C Tables 4.2.6.8 and 6.1.1.4'
N N 0.0061 0.0000 'International Tables Vol C Tables 4.2.6.8 and 6.1.1.4'
O O 0.0106 0.0000 'International Tables Vol C Tables 4.2.6.8 and 6.1.1.4'

loop_
_geom_angle_atom_site_label_1
_geom_angle_atom_site_label_2
_geom_angle_atom_site_label_3
_geom_angle
C2 C1 C6 120.7(2)
C2 C1 C7 120.12(19)
C6 C1 C7 119.2(2)
C1 C2 C3 118.96(18)
C1 C2 C8 118.75(18)
C3 C2 C8 122.20(18)
C4 C3 C2 119.4(2)
C4 C3 C9 117.1(2)
C2 C3 C9 123.39(19)
C5 C4 C3 121.3(2)
C5 C4 H4A 119.4
C3 C4 H4A 119.4
C4 C5 C6 119.6(2)
C4 C5 H5A 120.2
C6 C5 H5A 120.2
C5 C6 C1 120.0(2)
C5 C6 H6 120.0
C1 C6 H6 120.0
O2 C7 O1 123.7(2)
O2 C7 C1 123.1(2)
O1 C7 C1 113.2(2)
C7 O1 H1 112(3)
O3 C8 O4 121.29(18)
O3 C8 C2 120.6(2)
O4 C8 C2 118.1(2)
C8 O4 H4 116(2)
O6 C9 O5 124.4(2)
O6 C9 C3 121.5(2)
O5 C9 C3 114.2(2)
C9 O5 H5 107(2)
O7 C10 N1 123.9(2)
N1 C10 O6 155.89(18)
O7 C10 H10 118.0
N1 C10 H10 118.0
C10 N1 C12 121.1(2)
C10 N1 C11 121.3(2)
C12 N1 C11 117.6(2)
N1 C11 H11A 109.5
N1 C11 H11B 109.5
H11A C11 H11B 109.5
N1 C11 H11C 109.5
H11A C11 H11C 109.5
H11B C11 H11C 109.5
N1 C12 H12A 109.5
N1 C12 H12B 109.5
H12A C12 H12B 109.5
N1 C12 H12C 109.5
H12A C12 H12C 109.5
H12B C12 H12C 109.5
O8 C13 N2 123.9(3)
O8 C13 H13 118.1
N2 C13 H13 118.1
C13 N2 C15 121.1(3)
C13 N2 C14 120.3(3)
C15 N2 C14 118.4(3)
N2 C14 H14A 109.5
N2 C14 H14B 109.5
H14A C14 H14B 109.5
N2 C14 H14C 109.5
H14A C14 H14C 109.5
H14B C14 H14C 109.5
N2 C15 H15A 109.5
N2 C15 H15B 109.5
H15A C15 H15B 109.5
N2 C15 H15C 109.5
H15A C15 H15C 109.5
H15B C15 H15C 109.5
H9B O9 H9A 94(4)

loop_
_geom_bond_atom_site_label_1
_geom_bond_atom_site_label_2
_geom_bond_site_symmetry_2
_geom_bond_distance
_geom_bond_publ_flag
C1 C2 . 1.401(3) y
C1 C6 . 1.401(3) y
C1 C7 . 1.506(3) y
C2 C3 . 1.408(3) y
C2 C8 . 1.519(3) y
C3 C4 . 1.400(3) y
C3 C9 . 1.500(3) y
C4 C5 . 1.384(3) y
C4 H4A . 0.9500 ?
C5 C6 . 1.389(3) y
C5 H5A . 0.9500 ?
C6 H6 . 0.9500 ?
C7 O2 . 1.202(3) y
C7 O1 . 1.329(3) y
O1 H1 . 0.95(4) ?
C8 O3 . 1.224(3) y
C8 O4 . 1.303(3) y
O4 H4 . 0.86(4) ?
C9 O6 . 1.217(3) y
C9 O5 . 1.301(3) y
O5 H5 . 0.99(4) ?
C10 O7 . 1.253(3) ?
C10 N1 . 1.319(3) ?
C10 H10 . 0.9500 ?
N1 C12 . 1.459(3) ?
N1 C11 . 1.461(3) ?
C11 H11A . 0.9800 ?
C11 H11B . 0.9800 ?
C11 H11C . 0.9800 ?
C12 H12A . 0.9800 ?
C12 H12B . 0.9800 ?
C12 H12C . 0.9800 ?
C13 O8 . 1.255(4) ?
C13 N2 . 1.329(3) ?
C13 H13 . 0.9500 ?
N2 C15 . 1.445(4) ?
N2 C14 . 1.458(5) ?
C14 H14A . 0.9800 ?
C14 H14B . 0.9800 ?
C14 H14C . 0.9800 ?
C15 H15A . 0.9800 ?
C15 H15B . 0.9800 ?
C15 H15C . 0.9800 ?
O9 H9B . 0.78(4) ?
O9 H9A . 0.87(4) ?

loop_
_geom_hbond_atom_site_label_D
_geom_hbond_atom_site_label_H
_geom_hbond_atom_site_label_A
_geom_hbond_site_symmetry_A
_geom_hbond_distance_DH
_geom_hbond_distance_HA
_geom_hbond_distance_DA
_geom_hbond_angle_DHA
O1 H1 O8 . 0.95(4) 1.62(4) 2.561(3) 175(4)
O9 H9B O3 . 0.78(4) 1.95(4) 2.734(3) 178(4)
O4 H4 O9 1_556 0.86(4) 1.72(4) 2.588(3) 178(3)
O5 H5 O7 . 0.99(4) 1.53(4) 2.491(2) 162(4)
O9 H9A O6 2_654 0.87(4) 1.90(4) 2.749(2) 167(4)
C10 H10 O6 . 0.95 2.67 3.353(3) 129
C13 H13 O2 . 0.95 2.80 3.329(3) 116

loop_
_geom_torsion_atom_site_label_1
_geom_torsion_atom_site_label_2
_geom_torsion_atom_site_label_3
_geom_torsion_atom_site_label_4
_geom_torsion
C6 C1 C2 C3 1.6(4)
C7 C1 C2 C3 -179.3(2)
C6 C1 C2 C8 178.1(3)
C7 C1 C2 C8 -2.7(4)
C1 C2 C3 C4 -2.2(4)
C8 C2 C3 C4 -178.7(3)
C1 C2 C3 C9 175.3(2)
C8 C2 C3 C9 -1.1(4)
C2 C3 C4 C5 0.8(4)
C9 C3 C4 C5 -176.9(2)
C3 C4 C5 C6 1.3(4)
C4 C5 C6 C1 -2.0(4)
C2 C1 C6 C5 0.5(4)
C7 C1 C6 C5 -178.6(2)
C2 C1 C7 O2 -28.0(4)
C6 C1 C7 O2 151.2(3)
C2 C1 C7 O1 150.7(3)
C6 C1 C7 O1 -30.1(4)
C1 C2 C8 O3 -79.5(3)
C3 C2 C8 O3 97.0(3)
C1 C2 C8 O4 99.4(3)
C3 C2 C8 O4 -84.1(3)
C4 C3 C9 O6 -2.6(4)
C2 C3 C9 O6 179.8(3)
C4 C3 C9 O5 177.4(3)
C2 C3 C9 O5 -0.2(4)
O7 C10 N1 C12 -179.6(3)
O7 C10 N1 C11 0.1(5)
O8 C13 N2 C15 175.2(3)
O8 C13 N2 C14 1.1(5)

loop_
_cod_related_entry_id
_cod_related_entry_database
_cod_related_entry_code
1 ChemSpider 21134228
